data_1553456
loop_
_publ_author_name
'Sabbasani, Venkata R.'
'Yun, Sang Young'
'Lee, Daesung'

_publ_section_title
;
 Structure and reactivity of sulfonamide- and acetate-chelated ruthenium
 alkylidene complexes
;
_journal_issue 8
_journal_name_full 'Organic Chemistry Frontiers'
_journal_page_first 939
_journal_paper_doi 10.1039/C6QO00148C
_journal_volume 3
_journal_year 2016
_chemical_formula_sum 'C36 H46 Cl2 N2 O3 Ru'
_chemical_formula_weight 726.72
_space_group_crystal_system monoclinic
_space_group_IT_number 14
_space_group_name_Hall '-P 2ybc'
_space_group_name_H-M_alt 'P 1 21/c 1'
_atom_sites_solution_hydrogens mixed
_audit_creation_method SHELXL-2013
_audit_update_record
;
2016-04-03 deposited with the CCDC.
2016-05-23 downloaded from the CCDC.
;
_cell_angle_alpha 90
_cell_angle_beta 105.736(4)
_cell_angle_gamma 90
_cell_formula_units_Z 4
_cell_length_a 20.114(3)
_cell_length_b 8.8782(10)
_cell_length_c 20.665(3)
_cell_measurement_reflns_used 116
_cell_measurement_temperature 300(2)
_cell_measurement_theta_max 17.0404
_cell_measurement_theta_min 2.5790
_cell_volume 3552.0(8)
_computing_structure_refinement 'SHELXL-2013 (Sheldrick, 2013)'
_diffrn_ambient_temperature 300(2)
_diffrn_measured_fraction_theta_full 0.998
_diffrn_measured_fraction_theta_max 0.982
_diffrn_measurement_device_type 'Bruker SMART X2S'
_diffrn_radiation_type MoK\a
_diffrn_radiation_wavelength 0.71073
_diffrn_reflns_av_R_equivalents 0.0528
_diffrn_reflns_av_unetI/netI 0.0310
_diffrn_reflns_Laue_measured_fraction_full 0.998
_diffrn_reflns_Laue_measured_fraction_max 0.982
_diffrn_reflns_limit_h_max 26
_diffrn_reflns_limit_h_min -26
_diffrn_reflns_limit_k_max 11
_diffrn_reflns_limit_k_min -11
_diffrn_reflns_limit_l_max 26
_diffrn_reflns_limit_l_min -26
_diffrn_reflns_number 73671
_diffrn_reflns_point_group_measured_fraction_full 0.998
_diffrn_reflns_point_group_measured_fraction_max 0.982
_diffrn_reflns_theta_full 25.242
_diffrn_reflns_theta_max 27.595
_diffrn_reflns_theta_min 1.052
_exptl_absorpt_coefficient_mu 0.628
_exptl_crystal_colour green
_exptl_crystal_density_diffrn 1.359
_exptl_crystal_density_method 'not measured'
_exptl_crystal_description needle
_exptl_crystal_F_000 1512
_exptl_crystal_size_max 0.600
_exptl_crystal_size_mid 0.200
_exptl_crystal_size_min 0.200
_refine_diff_density_max 2.097
_refine_diff_density_min -1.195
_refine_diff_density_rms 0.143
_refine_ls_extinction_method none
_refine_ls_goodness_of_fit_ref 1.218
_refine_ls_hydrogen_treatment mixed
_refine_ls_matrix_type full
_refine_ls_number_parameters 420
_refine_ls_number_reflns 8105
_refine_ls_number_restraints 12
_refine_ls_restrained_S_all 1.217
_refine_ls_R_factor_all 0.0939
_refine_ls_R_factor_gt 0.0789
_refine_ls_shift/su_max 0.002
_refine_ls_shift/su_mean 0.000
_refine_ls_structure_factor_coef Fsqd
_refine_ls_weighting_details
;
 w=1/[\s^2^(Fo^2^)+(0.0847P)^2^+25.4387P]
 where P=(Fo^2^+2Fc^2^)/3
;
_refine_ls_weighting_scheme calc
_refine_ls_wR_factor_gt 0.2425
_refine_ls_wR_factor_ref 0.2530
_reflns_Friedel_coverage 0.000
_reflns_number_gt 6764
_reflns_number_total 8105
_reflns_threshold_expression 'I > 2\s(I)'
_cod_data_source_file c6qo00148c2.cif
_cod_data_source_block scan_0m
_cod_original_sg_symbol_H-M 'P 21/c'
_cod_database_code 1553456
_shelx_space_group_comment
;
The symmetry employed for this shelxl refinement is uniquely defined
by the following loop, which should always be used as a source of
symmetry information in preference to the above space-group names.
They are only intended as comments.
;
_shelx_estimated_absorpt_t_min 0.704
_shelx_estimated_absorpt_t_max 0.885
_shelxl_version_number 2013-2

loop_
_space_group_symop_operation_xyz
'x, y, z'
'-x, y+1/2, -z+1/2'
'-x, -y, -z'
'x, -y-1/2, z-1/2'

loop_
_atom_site_label
_atom_site_type_symbol
_atom_site_fract_x
_atom_site_fract_y
_atom_site_fract_z
_atom_site_U_iso_or_equiv
_atom_site_adp_type
_atom_site_occupancy
_atom_site_site_symmetry_order
_atom_site_calc_flag
_atom_site_refinement_flags_posn
_atom_site_refinement_flags_adp
_atom_site_refinement_flags_occupancy
_atom_site_disorder_assembly
_atom_site_disorder_group
Ru01 Ru 0.66339(3) 0.37450(7) 0.41699(3) 0.03450(18) Uani 1 1 d . . . . .
Cl1 Cl 0.67889(10) 0.4705(3) 0.52643(10) 0.0558(5) Uani 1 1 d D . . . .
Cl2 Cl 0.59258(14) 0.5843(3) 0.37541(14) 0.0721(7) Uani 1 1 d . . . . .
O1 O 0.6356(3) 0.3024(7) 0.3178(3) 0.0561(15) Uani 1 1 d . . . . .
O2 O 0.7271(4) 0.3722(12) 0.2866(3) 0.102(3) Uani 1 1 d . . . . .
O3 O 0.7929(6) 0.671(2) 0.6196(9) 0.086(5) Uani 0.585(12) 1 d D . P A 1
H3O H 0.767(9) 0.602(13) 0.600(9) 0.129 Uiso 0.585(12) 1 d D U P A 1
O3' O 0.8094(10) 0.594(3) 0.6388(12) 0.086(5) Uani 0.415(12) 1 d D . P A 2
H3O' H 0.7793 0.5639 0.6061 0.129 Uiso 0.415(12) 1 calc R U P A 2
N1 N 0.7309(4) 0.0752(8) 0.4862(4) 0.0582(19) Uani 1 1 d . . . . .
N2 N 0.6197(3) 0.0808(7) 0.4462(3) 0.0468(15) Uani 1 1 d . . . . .
C1 C 0.7498(4) 0.4283(8) 0.4098(4) 0.0392(15) Uani 1 1 d . . . . .
C2 C 0.7673(4) 0.4568(10) 0.3442(4) 0.0499(19) Uani 1 1 d . . . . .
C3 C 0.8408(5) 0.4128(14) 0.3454(5) 0.074(3) Uani 1 1 d . . . . .
H3A H 0.8470 0.3066 0.3534 0.111 Uiso 1 1 calc R U . . .
H3B H 0.8729 0.4670 0.3806 0.111 Uiso 1 1 calc R U . . .
H3C H 0.8490 0.4372 0.3030 0.111 Uiso 1 1 calc R U . . .
C4 C 0.7540(8) 0.6218(15) 0.3260(7) 0.107(5) Uani 1 1 d . . . . .
H4A H 0.7689 0.6440 0.2866 0.160 Uiso 1 1 calc R U . . .
H4B H 0.7792 0.6834 0.3626 0.160 Uiso 1 1 calc R U . . .
H4C H 0.7055 0.6426 0.3171 0.160 Uiso 1 1 calc R U . . .
C5 C 0.6653(5) 0.3179(11) 0.2763(4) 0.053(2) Uani 1 1 d . . . . .
C6 C 0.6334(7) 0.2735(16) 0.2046(5) 0.088(4) Uani 1 1 d . . . . .
H6A H 0.6648 0.2095 0.1896 0.132 Uiso 1 1 calc R U . . .
H6B H 0.6241 0.3621 0.1770 0.132 Uiso 1 1 calc R U . . .
H6C H 0.5911 0.2203 0.2013 0.132 Uiso 1 1 calc R U . . .
C7 C 0.8026(4) 0.4827(10) 0.4662(4) 0.0475(18) Uani 1 1 d . . . . .
C8 C 0.8464(4) 0.5351(11) 0.5115(4) 0.055(2) Uani 1 1 d . . . . .
C9 C 0.8887(5) 0.5986(13) 0.5711(4) 0.064(3) Uani 1 1 d D . . . .
C10 C 0.8591(7) 0.603(2) 0.6319(7) 0.062(5) Uani 0.585(12) 1 d D . P A 1
H10 H 0.8578 0.5014 0.6497 0.074 Uiso 0.585(12) 1 calc R U P A 1
C10' C 0.8558(9) 0.693(3) 0.6166(8) 0.062(5) Uani 0.415(12) 1 d D . P A 2
H10' H 0.8366 0.7901 0.5984 0.074 Uiso 0.415(12) 1 calc R U P A 2
C11 C 0.9169(5) 0.6989(12) 0.6823(5) 0.066(3) Uani 1 1 d D . . . .
C12 C 0.9782(6) 0.696(2) 0.6590(7) 0.118(6) Uani 1 1 d . . . . .
H12A H 1.0144 0.6378 0.6894 0.141 Uiso 1 1 calc R U . . .
H12B H 0.9950 0.7968 0.6554 0.141 Uiso 1 1 calc R U . . .
C13 C 0.9558(6) 0.6211(17) 0.5906(6) 0.096(4) Uani 1 1 d . . . . .
H13 H 0.9859 0.5945 0.5654 0.115 Uiso 1 1 calc R U . . .
C14 C 0.9146(18) 0.609(4) 0.7443(14) 0.138(7) Uani 0.585(12) 1 d D . P A 1
H14A H 0.8676 0.5992 0.7460 0.207 Uiso 0.585(12) 1 calc R U P A 1
H14B H 0.9409 0.6602 0.7839 0.207 Uiso 0.585(12) 1 calc R U P A 1
H14C H 0.9338 0.5108 0.7422 0.207 Uiso 0.585(12) 1 calc R U P A 1
C15 C 0.901(2) 0.859(3) 0.6991(17) 0.138(7) Uani 0.585(12) 1 d D . P A 1
H15A H 0.9412 0.9021 0.7296 0.207 Uiso 0.585(12) 1 calc R U P A 1
H15B H 0.8636 0.8581 0.7197 0.207 Uiso 0.585(12) 1 calc R U P A 1
H15C H 0.8883 0.9178 0.6587 0.207 Uiso 0.585(12) 1 calc R U P A 1
C14' C 0.937(3) 0.559(4) 0.726(2) 0.138(7) Uani 0.415(12) 1 d D . P A 2
H14D H 0.9586 0.4876 0.7029 0.207 Uiso 0.415(12) 1 calc R U P A 2
H14E H 0.8963 0.5144 0.7335 0.207 Uiso 0.415(12) 1 calc R U P A 2
H14F H 0.9685 0.5859 0.7678 0.207 Uiso 0.415(12) 1 calc R U P A 2
C15' C 0.909(3) 0.820(4) 0.7316(19) 0.138(7) Uani 0.415(12) 1 d D . P A 2
H15D H 0.9529 0.8365 0.7637 0.207 Uiso 0.415(12) 1 calc R U P A 2
H15E H 0.8760 0.7874 0.7545 0.207 Uiso 0.415(12) 1 calc R U P A 2
H15F H 0.8935 0.9114 0.7077 0.207 Uiso 0.415(12) 1 calc R U P A 2
C16 C 0.6771(4) 0.1595(8) 0.4542(4) 0.0387(15) Uani 1 1 d . . . . .
C17 C 0.7084(6) -0.0794(13) 0.5009(7) 0.081(3) Uani 1 1 d . . . . .
H17A H 0.7233 -0.1553 0.4741 0.097 Uiso 1 1 calc R U . . .
H17B H 0.7263 -0.1044 0.5481 0.097 Uiso 1 1 calc R U . . .
C18 C 0.6311(5) -0.0661(11) 0.4815(5) 0.066(3) Uani 1 1 d . . . . .
H18A H 0.6095 -0.1476 0.4519 0.079 Uiso 1 1 calc R U . . .
H18B H 0.6135 -0.0654 0.5208 0.079 Uiso 1 1 calc R U . . .
C19 C 0.8014(4) 0.1130(10) 0.5073(5) 0.055(2) Uani 1 1 d . . . . .
C20 C 0.8422(5) 0.0922(10) 0.4622(5) 0.060(2) Uani 1 1 d . . . . .
C21 C 0.9118(5) 0.1282(12) 0.4838(6) 0.068(3) Uani 1 1 d . . . . .
H21 H 0.9392 0.1155 0.4545 0.081 Uiso 1 1 calc R U . . .
C22 C 0.9415(5) 0.1829(13) 0.5481(6) 0.070(3) Uani 1 1 d . . . . .
C23 C 0.9005(5) 0.1961(12) 0.5914(5) 0.062(2) Uani 1 1 d . . . . .
H23 H 0.9206 0.2276 0.6353 0.075 Uiso 1 1 calc R U . . .
C24 C 0.8307(5) 0.1646(11) 0.5723(5) 0.059(2) Uani 1 1 d . . . . .
C25 C 0.7885(6) 0.1795(16) 0.6229(6) 0.087(4) Uani 1 1 d . . . . .
H25A H 0.7515 0.2498 0.6062 0.130 Uiso 1 1 calc R U . . .
H25B H 0.8176 0.2150 0.6649 0.130 Uiso 1 1 calc R U . . .
H25C H 0.7697 0.0831 0.6293 0.130 Uiso 1 1 calc R U . . .
C26 C 1.0176(5) 0.2218(18) 0.5703(8) 0.105(5) Uani 1 1 d . . . . .
H26A H 1.0229 0.3290 0.5749 0.157 Uiso 1 1 calc R U . . .
H26B H 1.0396 0.1864 0.5373 0.157 Uiso 1 1 calc R U . . .
H26C H 1.0385 0.1746 0.6127 0.157 Uiso 1 1 calc R U . . .
C27 C 0.8115(6) 0.0273(15) 0.3937(6) 0.083(3) Uani 1 1 d . . . . .
H27A H 0.8420 -0.0479 0.3845 0.125 Uiso 1 1 calc R U . . .
H27B H 0.8052 0.1059 0.3607 0.125 Uiso 1 1 calc R U . . .
H27C H 0.7677 -0.0177 0.3920 0.125 Uiso 1 1 calc R U . . .
C28 C 0.5517(4) 0.1407(8) 0.4166(4) 0.0406(15) Uani 1 1 d . . . . .
C29 C 0.5206(4) 0.1035(9) 0.3484(4) 0.0451(17) Uani 1 1 d . . . . .
C30 C 0.4560(4) 0.1705(10) 0.3194(4) 0.0478(18) Uani 1 1 d . . . . .
H30 H 0.4344 0.1516 0.2744 0.057 Uiso 1 1 calc R U . . .
C31 C 0.4235(4) 0.2623(11) 0.3546(4) 0.0521(19) Uani 1 1 d . . . . .
C32 C 0.4546(4) 0.2869(10) 0.4230(4) 0.0501(19) Uani 1 1 d . . . . .
H32 H 0.4326 0.3479 0.4475 0.060 Uiso 1 1 calc R U . . .
C33 C 0.5180(4) 0.2217(10) 0.4552(4) 0.0464(18) Uani 1 1 d . . . . .
C34 C 0.5458(5) 0.2371(13) 0.5303(4) 0.062(2) Uani 1 1 d . . . . .
H34A H 0.5350 0.1481 0.5517 0.093 Uiso 1 1 calc R U . . .
H34B H 0.5252 0.3232 0.5453 0.093 Uiso 1 1 calc R U . . .
H34C H 0.5950 0.2500 0.5416 0.093 Uiso 1 1 calc R U . . .
C35 C 0.3548(5) 0.3362(15) 0.3217(6) 0.079(3) Uani 1 1 d . . . . .
H35A H 0.3484 0.3413 0.2740 0.119 Uiso 1 1 calc R U . . .
H35B H 0.3542 0.4362 0.3393 0.119 Uiso 1 1 calc R U . . .
H35C H 0.3181 0.2781 0.3310 0.119 Uiso 1 1 calc R U . . .
C36 C 0.5527(5) 0.0005(11) 0.3089(5) 0.061(2) Uani 1 1 d . . . . .
H36A H 0.6017 0.0164 0.3211 0.092 Uiso 1 1 calc R U . . .
H36B H 0.5339 0.0204 0.2618 0.092 Uiso 1 1 calc R U . . .
H36C H 0.5431 -0.1020 0.3183 0.092 Uiso 1 1 calc R U . . .

loop_
_atom_site_aniso_label
_atom_site_aniso_U_11
_atom_site_aniso_U_22
_atom_site_aniso_U_33
_atom_site_aniso_U_23
_atom_site_aniso_U_13
_atom_site_aniso_U_12
Ru01 0.0334(3) 0.0362(3) 0.0333(3) -0.0011(2) 0.0081(2) 0.0000(2)
Cl1 0.0506(10) 0.0754(15) 0.0460(10) -0.0206(10) 0.0209(8) -0.0125(10)
Cl2 0.0807(16) 0.0462(13) 0.0813(16) 0.0124(11) 0.0084(13) 0.0208(11)
O1 0.057(3) 0.070(4) 0.038(3) -0.009(3) 0.008(2) -0.025(3)
O2 0.080(5) 0.184(10) 0.048(4) -0.033(5) 0.030(3) -0.062(6)
O3 0.034(6) 0.127(15) 0.084(10) -0.037(9) -0.006(6) 0.018(6)
O3' 0.034(6) 0.127(15) 0.084(10) -0.037(9) -0.006(6) 0.018(6)
N1 0.043(4) 0.043(4) 0.081(5) 0.014(4) 0.005(3) 0.005(3)
N2 0.042(3) 0.035(3) 0.061(4) 0.009(3) 0.010(3) -0.003(3)
C1 0.041(4) 0.037(4) 0.042(4) -0.001(3) 0.014(3) -0.002(3)
C2 0.052(4) 0.060(5) 0.041(4) 0.000(4) 0.017(3) -0.013(4)
C3 0.060(6) 0.104(9) 0.069(6) 0.008(6) 0.035(5) -0.002(5)
C4 0.152(13) 0.083(9) 0.112(10) 0.044(8) 0.079(10) 0.029(9)
C5 0.065(5) 0.061(5) 0.033(4) -0.004(3) 0.013(4) -0.004(4)
C6 0.099(8) 0.121(11) 0.042(5) -0.021(6) 0.015(5) -0.021(8)
C7 0.041(4) 0.058(5) 0.047(4) -0.004(4) 0.019(3) -0.008(3)
C8 0.045(4) 0.074(6) 0.048(4) -0.014(4) 0.015(4) -0.011(4)
C9 0.047(4) 0.096(8) 0.045(4) -0.004(5) 0.008(4) -0.016(5)
C10 0.043(5) 0.086(14) 0.053(7) -0.017(8) 0.005(5) 0.012(8)
C10' 0.043(5) 0.086(14) 0.053(7) -0.017(8) 0.005(5) 0.012(8)
C11 0.052(5) 0.080(7) 0.051(5) -0.012(5) -0.010(4) 0.010(5)
C12 0.070(7) 0.199(18) 0.081(8) -0.054(10) 0.016(6) -0.041(9)
C13 0.055(6) 0.143(12) 0.088(8) -0.058(8) 0.018(5) -0.017(7)
C14 0.104(12) 0.147(17) 0.158(19) 0.025(14) 0.026(13) 0.014(11)
C15 0.104(12) 0.147(17) 0.158(19) 0.025(14) 0.026(13) 0.014(11)
C14' 0.104(12) 0.147(17) 0.158(19) 0.025(14) 0.026(13) 0.014(11)
C15' 0.104(12) 0.147(17) 0.158(19) 0.025(14) 0.026(13) 0.014(11)
C16 0.044(4) 0.031(4) 0.042(4) 0.000(3) 0.015(3) 0.001(3)
C17 0.069(6) 0.061(6) 0.102(8) 0.021(6) 0.004(6) 0.004(5)
C18 0.061(5) 0.054(5) 0.081(6) 0.025(5) 0.016(5) -0.002(4)
C19 0.042(4) 0.049(5) 0.068(5) 0.009(4) 0.006(4) 0.014(4)
C20 0.051(5) 0.047(5) 0.073(6) -0.005(4) 0.002(4) 0.011(4)
C21 0.050(5) 0.069(6) 0.085(7) -0.002(5) 0.020(5) 0.011(5)
C22 0.047(5) 0.071(6) 0.082(7) 0.006(5) 0.003(5) 0.002(4)
C23 0.057(5) 0.063(6) 0.057(5) 0.002(4) -0.001(4) 0.015(4)
C24 0.052(5) 0.060(6) 0.061(5) 0.011(4) 0.008(4) 0.020(4)
C25 0.078(7) 0.108(10) 0.077(7) 0.025(7) 0.026(6) 0.017(7)
C26 0.049(6) 0.119(11) 0.130(11) 0.007(9) -0.003(6) -0.009(7)
C27 0.073(7) 0.084(8) 0.092(8) -0.026(7) 0.021(6) 0.004(6)
C28 0.041(3) 0.035(4) 0.049(4) -0.001(3) 0.016(3) -0.007(3)
C29 0.052(4) 0.037(4) 0.050(4) 0.001(3) 0.020(3) -0.013(3)
C30 0.049(4) 0.053(5) 0.042(4) -0.006(3) 0.013(3) -0.006(3)
C31 0.039(4) 0.062(5) 0.057(5) 0.007(4) 0.016(3) -0.001(4)
C32 0.050(4) 0.052(5) 0.054(4) -0.007(4) 0.024(4) -0.004(4)
C33 0.041(4) 0.056(5) 0.043(4) -0.004(3) 0.015(3) -0.016(3)
C34 0.057(5) 0.090(7) 0.043(4) -0.007(4) 0.019(4) -0.014(5)
C35 0.058(6) 0.092(8) 0.083(7) -0.004(6) 0.010(5) 0.021(5)
C36 0.064(5) 0.058(6) 0.064(5) -0.012(4) 0.023(4) -0.001(4)

loop_
_atom_type_symbol
_atom_type_description
_atom_type_scat_dispersion_real
_atom_type_scat_dispersion_imag
_atom_type_scat_source
C C 0.0033 0.0016 'International Tables Vol C Tables 4.2.6.8 and 6.1.1.4'
H H 0.0000 0.0000 'International Tables Vol C Tables 4.2.6.8 and 6.1.1.4'
N N 0.0061 0.0033 'International Tables Vol C Tables 4.2.6.8 and 6.1.1.4'
O O 0.0106 0.0060 'International Tables Vol C Tables 4.2.6.8 and 6.1.1.4'
Cl Cl 0.1484 0.1585 'International Tables Vol C Tables 4.2.6.8 and 6.1.1.4'
Ru Ru -1.2594 0.8363 'International Tables Vol C Tables 4.2.6.8 and 6.1.1.4'

loop_
_geom_angle_atom_site_label_1
_geom_angle_atom_site_label_2
_geom_angle_atom_site_label_3
_geom_angle
C1 Ru01 C16 103.7(3)
C1 Ru01 O1 90.4(3)
C16 Ru01 O1 93.2(3)
C1 Ru01 Cl1 95.8(2)
C16 Ru01 Cl1 90.4(2)
O1 Ru01 Cl1 171.83(19)
C1 Ru01 Cl2 104.8(2)
C16 Ru01 Cl2 151.4(2)
O1 Ru01 Cl2 84.8(2)
Cl1 Ru01 Cl2 88.49(9)
C5 O1 Ru01 129.0(6)
C5 O2 C2 128.5(7)
C10 O3 H3O 103(10)
C10' O3' H3O' 109.5
C16 N1 C19 129.4(7)
C16 N1 C17 111.3(7)
C19 N1 C17 119.3(7)
C16 N2 C28 123.8(6)
C16 N2 C18 113.0(7)
C28 N2 C18 122.4(6)
C7 C1 C2 111.9(6)
C7 C1 Ru01 121.9(5)
C2 C1 Ru01 124.6(5)
O2 C2 C1 115.8(7)
O2 C2 C4 105.9(10)
C1 C2 C4 108.4(8)
O2 C2 C3 101.7(8)
C1 C2 C3 113.8(7)
C4 C2 C3 110.9(9)
C2 C3 H3A 109.5
C2 C3 H3B 109.5
H3A C3 H3B 109.5
C2 C3 H3C 109.5
H3A C3 H3C 109.5
H3B C3 H3C 109.5
C2 C4 H4A 109.5
C2 C4 H4B 109.5
H4A C4 H4B 109.5
C2 C4 H4C 109.5
H4A C4 H4C 109.5
H4B C4 H4C 109.5
O1 C5 O2 125.3(7)
O1 C5 C6 121.6(9)
O2 C5 C6 113.1(8)
C5 C6 H6A 109.5
C5 C6 H6B 109.5
H6A C6 H6B 109.5
C5 C6 H6C 109.5
H6A C6 H6C 109.5
H6B C6 H6C 109.5
C8 C7 C1 176.5(10)
C7 C8 C9 169.5(9)
C13 C9 C8 130.9(10)
C13 C9 C10 109.9(9)
C8 C9 C10 116.8(8)
C13 C9 C10' 107.9(11)
C8 C9 C10' 119.6(9)
O3 C10 C9 114.9(14)
O3 C10 C11 112.3(13)
C9 C10 C11 100.0(9)
O3 C10 H10 109.8
C9 C10 H10 109.8
C11 C10 H10 109.8
O3' C10' C9 106.8(17)
O3' C10' C11 99.8(15)
C9 C10' C11 100.5(10)
O3' C10' H10' 115.8
C9 C10' H10' 115.8
C11 C10' H10' 115.8
C12 C11 C15' 120(2)
C12 C11 C15 110.4(19)
C12 C11 C14' 94(2)
C15' C11 C14' 104(2)
C12 C11 C14 119.7(16)
C15 C11 C14 104.0(18)
C12 C11 C10' 104.5(10)
C15' C11 C10' 114(2)
C14' C11 C10' 120(2)
C12 C11 C10 108.2(9)
C15 C11 C10 119.4(17)
C14 C11 C10 95.0(17)
C11 C12 C13 104.9(9)
C11 C12 H12A 110.8
C13 C12 H12A 110.8
C11 C12 H12B 110.8
C13 C12 H12B 110.8
H12A C12 H12B 108.9
C9 C13 C12 111.9(10)
C9 C13 H13 124.0
C12 C13 H13 124.0
C11 C14 H14A 109.5
C11 C14 H14B 109.5
H14A C14 H14B 109.5
C11 C14 H14C 109.5
H14A C14 H14C 109.5
H14B C14 H14C 109.5
C11 C15 H15A 109.5
C11 C15 H15B 109.5
H15A C15 H15B 109.5
C11 C15 H15C 109.5
H15A C15 H15C 109.5
H15B C15 H15C 109.5
C11 C14' H14D 109.5
C11 C14' H14E 109.5
H14D C14' H14E 109.5
C11 C14' H14F 109.5
H14D C14' H14F 109.5
H14E C14' H14F 109.5
C11 C15' H15D 109.5
C11 C15' H15E 109.5
H15D C15' H15E 109.5
C11 C15' H15F 109.5
H15D C15' H15F 109.5
H15E C15' H15F 109.5
N2 C16 N1 109.3(7)
N2 C16 Ru01 114.9(5)
N1 C16 Ru01 135.7(6)
C18 C17 N1 102.8(8)
C18 C17 H17A 111.2
N1 C17 H17A 111.2
C18 C17 H17B 111.2
N1 C17 H17B 111.2
H17A C17 H17B 109.1
N2 C18 C17 102.2(7)
N2 C18 H18A 111.3
C17 C18 H18A 111.3
N2 C18 H18B 111.3
C17 C18 H18B 111.3
H18A C18 H18B 109.2
C24 C19 N1 120.5(9)
C24 C19 C20 120.7(8)
N1 C19 C20 118.7(8)
C21 C20 C19 118.4(9)
C21 C20 C27 120.8(10)
C19 C20 C27 120.7(9)
C20 C21 C22 121.4(10)
C20 C21 H21 119.3
C22 C21 H21 119.3
C23 C22 C21 118.3(9)
C23 C22 C26 121.3(11)
C21 C22 C26 120.4(11)
C22 C23 C24 122.7(9)
C22 C23 H23 118.7
C24 C23 H23 118.7
C23 C24 C19 118.4(9)
C23 C24 C25 120.0(9)
C19 C24 C25 121.5(9)
C24 C25 H25A 109.5
C24 C25 H25B 109.5
H25A C25 H25B 109.5
C24 C25 H25C 109.5
H25A C25 H25C 109.5
H25B C25 H25C 109.5
C22 C26 H26A 109.5
C22 C26 H26B 109.5
H26A C26 H26B 109.5
C22 C26 H26C 109.5
H26A C26 H26C 109.5
H26B C26 H26C 109.5
C20 C27 H27A 109.5
C20 C27 H27B 109.5
H27A C27 H27B 109.5
C20 C27 H27C 109.5
H27A C27 H27C 109.5
H27B C27 H27C 109.5
C33 C28 C29 122.9(7)
C33 C28 N2 120.4(7)
C29 C28 N2 116.6(7)
C30 C29 C28 115.6(7)
C30 C29 C36 121.0(7)
C28 C29 C36 123.4(8)
C31 C30 C29 123.0(7)
C31 C30 H30 118.5
C29 C30 H30 118.5
C30 C31 C32 118.8(8)
C30 C31 C35 121.9(8)
C32 C31 C35 119.3(8)
C33 C32 C31 121.1(8)
C33 C32 H32 119.4
C31 C32 H32 119.4
C28 C33 C32 118.0(7)
C28 C33 C34 122.6(8)
C32 C33 C34 119.3(8)
C33 C34 H34A 109.5
C33 C34 H34B 109.5
H34A C34 H34B 109.5
C33 C34 H34C 109.5
H34A C34 H34C 109.5
H34B C34 H34C 109.5
C31 C35 H35A 109.5
C31 C35 H35B 109.5
H35A C35 H35B 109.5
C31 C35 H35C 109.5
H35A C35 H35C 109.5
H35B C35 H35C 109.5
C29 C36 H36A 109.5
C29 C36 H36B 109.5
H36A C36 H36B 109.5
C29 C36 H36C 109.5
H36A C36 H36C 109.5
H36B C36 H36C 109.5

loop_
_geom_bond_atom_site_label_1
_geom_bond_atom_site_label_2
_geom_bond_distance
Ru01 C1 1.848(7)
Ru01 C16 2.049(7)
Ru01 O1 2.075(5)
Ru01 Cl1 2.3574(19)
Ru01 Cl2 2.360(2)
O1 C5 1.177(10)
O2 C5 1.296(11)
O2 C2 1.453(10)
O3 C10 1.418(16)
O3 H3O 0.84(3)
O3' C10' 1.44(2)
O3' H3O' 0.8200
N1 C16 1.335(10)
N1 C19 1.405(11)
N1 C17 1.503(13)
N2 C16 1.320(9)
N2 C28 1.441(10)
N2 C18 1.482(11)
C1 C7 1.431(10)
C1 C2 1.511(10)
C2 C4 1.519(15)
C2 C3 1.524(12)
C3 H3A 0.9600
C3 H3B 0.9600
C3 H3C 0.9600
C4 H4A 0.9600
C4 H4B 0.9600
C4 H4C 0.9600
C5 C6 1.499(11)
C6 H6A 0.9600
C6 H6B 0.9600
C6 H6C 0.9600
C7 C8 1.192(11)
C8 C9 1.411(12)
C9 C13 1.314(13)
C9 C10 1.531(16)
C9 C10' 1.536(18)
C10 C11 1.581(15)
C10 H10 0.9800
C10' C11 1.566(17)
C10' H10' 0.9800
C11 C12 1.440(16)
C11 C15' 1.52(2)
C11 C15 1.52(2)
C11 C14' 1.52(2)
C11 C14 1.52(2)
C12 C13 1.514(16)
C12 H12A 0.9700
C12 H12B 0.9700
C13 H13 0.9300
C14 H14A 0.9600
C14 H14B 0.9600
C14 H14C 0.9600
C15 H15A 0.9600
C15 H15B 0.9600
C15 H15C 0.9600
C14' H14D 0.9600
C14' H14E 0.9600
C14' H14F 0.9600
C15' H15D 0.9600
C15' H15E 0.9600
C15' H15F 0.9600
C17 C18 1.501(14)
C17 H17A 0.9700
C17 H17B 0.9700
C18 H18A 0.9700
C18 H18B 0.9700
C19 C24 1.389(13)
C19 C20 1.411(14)
C20 C21 1.387(13)
C20 C27 1.498(14)
C21 C22 1.390(15)
C21 H21 0.9300
C22 C23 1.375(15)
C22 C26 1.514(14)
C23 C24 1.380(13)
C23 H23 0.9300
C24 C25 1.520(14)
C25 H25A 0.9600
C25 H25B 0.9600
C25 H25C 0.9600
C26 H26A 0.9600
C26 H26B 0.9600
C26 H26C 0.9600
C27 H27A 0.9600
C27 H27B 0.9600
C27 H27C 0.9600
C28 C33 1.381(11)
C28 C29 1.416(11)
C29 C30 1.406(11)
C29 C36 1.484(12)
C30 C31 1.371(12)
C30 H30 0.9300
C31 C32 1.400(12)
C31 C35 1.514(12)
C32 C33 1.394(12)
C32 H32 0.9300
C33 C34 1.506(10)
C34 H34A 0.9600
C34 H34B 0.9600
C34 H34C 0.9600
C35 H35A 0.9600
C35 H35B 0.9600
C35 H35C 0.9600
C36 H36A 0.9600
C36 H36B 0.9600
C36 H36C 0.9600
